data_7225898
loop_
_publ_author_name
'Xu, Xiuling'
'Hu, Fan'
'Yan, Sai sai'
'Lin, Jian guang'
'Li, Qing'
'Shuai, Qi'

_publ_section_title
;
 Eco-friendly Microwave Synthesis of Mg(II) Phenoxy Carboxylic Acid
 Coordination Compounds with Specific Motifs Driven by Multiple Hydrogen
 Bonding
;
_journal_name_full 'RSC Adv.'
_journal_paper_doi 10.1039/C6RA09589E
_journal_year 2016
_chemical_formula_sum 'C18 H28 Cl2 Mg O12'
_chemical_formula_weight 531.61
_chemical_name_systematic
;
 ?
;
_space_group_IT_number 15
_symmetry_cell_setting monoclinic
_symmetry_space_group_name_Hall '-C 2yc'
_symmetry_space_group_name_H-M 'C 1 2/c 1'
_atom_sites_solution_hydrogens geom
_atom_sites_solution_primary direct
_atom_sites_solution_secondary difmap
_audit_creation_method SHELXL-97
_audit_update_record
;
2015-07-09 deposited with the CCDC.
2016-07-11 downloaded from the CCDC.
;
_cell_angle_alpha 90.00
_cell_angle_beta 101.511(8)
_cell_angle_gamma 90.00
_cell_formula_units_Z 4
_cell_length_a 32.25(2)
_cell_length_b 7.404(4)
_cell_length_c 10.322(6)
_cell_measurement_reflns_used 2438
_cell_measurement_temperature 298(2)
_cell_measurement_theta_max 26.66
_cell_measurement_theta_min 2.58
_cell_volume 2415(2)
_computing_cell_refinement 'Bruker SMART'
_computing_data_collection 'Bruker SMART'
_computing_data_reduction 'Bruker SAINT'
_computing_molecular_graphics 'Bruker SHELXTL'
_computing_publication_material 'Bruker SHELXTL'
_computing_structure_refinement 'Bruker SHELXTL'
_computing_structure_solution 'Bruker SHELXTL'
_diffrn_ambient_temperature 298(2)
_diffrn_measured_fraction_theta_full 0.995
_diffrn_measured_fraction_theta_max 0.995
_diffrn_measurement_device_type 'CCD area detector'
_diffrn_measurement_method 'phi and omega scans'
_diffrn_radiation_monochromator graphite
_diffrn_radiation_source 'fine-focus sealed tube'
_diffrn_radiation_type MoK\a
_diffrn_radiation_wavelength 0.71073
_diffrn_reflns_av_R_equivalents 0.0474
_diffrn_reflns_av_sigmaI/netI 0.0521
_diffrn_reflns_limit_h_max 38
_diffrn_reflns_limit_h_min -38
_diffrn_reflns_limit_k_max 8
_diffrn_reflns_limit_k_min -8
_diffrn_reflns_limit_l_max 6
_diffrn_reflns_limit_l_min -12
_diffrn_reflns_number 6129
_diffrn_reflns_theta_full 25.60
_diffrn_reflns_theta_max 25.60
_diffrn_reflns_theta_min 2.58
_exptl_absorpt_coefficient_mu 0.354
_exptl_absorpt_correction_T_max 0.9262
_exptl_absorpt_correction_T_min 0.9013
_exptl_absorpt_correction_type multi-scan
_exptl_absorpt_process_details sadabs
_exptl_crystal_density_diffrn 1.462
_exptl_crystal_density_method 'not measured'
_exptl_crystal_F_000 1112
_exptl_crystal_size_max 0.30
_exptl_crystal_size_mid 0.30
_exptl_crystal_size_min 0.22
_refine_diff_density_max 0.616
_refine_diff_density_min -0.517
_refine_diff_density_rms 0.101
_refine_ls_extinction_method none
_refine_ls_goodness_of_fit_ref 1.096
_refine_ls_hydrogen_treatment mixed
_refine_ls_matrix_type full
_refine_ls_number_parameters 153
_refine_ls_number_reflns 2252
_refine_ls_number_restraints 0
_refine_ls_restrained_S_all 1.096
_refine_ls_R_factor_all 0.1109
_refine_ls_R_factor_gt 0.0867
_refine_ls_shift/su_max 0.000
_refine_ls_shift/su_mean 0.000
_refine_ls_structure_factor_coef Fsqd
_refine_ls_weighting_details 'calc w=1/[\s^2^(Fo^2^)+(0.1287P)^2^+12.9707P] where P=(Fo^2^+2Fc^2^)/3'
_refine_ls_weighting_scheme calc
_refine_ls_wR_factor_gt 0.2536
_refine_ls_wR_factor_ref 0.2662
_reflns_number_gt 1632
_reflns_number_total 2252
_reflns_threshold_expression >2sigma(I)
_cod_data_source_file c6ra09589e2.cif
_cod_data_source_block cl55
_cod_depositor_comments
;
The following automatic conversions were performed:

'_symmetry_cell_setting' value 'Monoclinic' changed to 'monoclinic'
according to
/usr/data/users/saulius/crontab/automatic-downloads/rss-feeds/RSC/lib/dictionaries/cif_core.dic
dictionary named 'cif_core.dic' version 2.4.2 from 2011-04-26.

Automatic conversion script
Id: cif_fix_values 4268 2015-11-12 08:31:59Z antanas 
;
_cod_original_sg_symbol_H-M 'C2/c  '
_cod_database_code 7225898

loop_
_symmetry_equiv_pos_as_xyz
'x, y, z'
'-x, y, -z+1/2'
'x+1/2, y+1/2, z'
'-x+1/2, y+1/2, -z+1/2'
'-x, -y, -z'
'x, -y, z-1/2'
'-x+1/2, -y+1/2, -z'
'x+1/2, -y+1/2, z-1/2'

loop_
_atom_site_label
_atom_site_type_symbol
_atom_site_fract_x
_atom_site_fract_y
_atom_site_fract_z
_atom_site_U_iso_or_equiv
_atom_site_adp_type
_atom_site_occupancy
_atom_site_symmetry_multiplicity
_atom_site_calc_flag
_atom_site_refinement_flags
Cl1 Cl 0.25350(6) 0.0342(4) 0.6859(2) 0.0917(8) Uani 1 1 d .
Mg1 Mg 0.0000 0.4103(3) 0.2500 0.0319(6) Uani 1 2 d S
O1 O 0.06204(13) -0.0990(5) 0.2883(4) 0.0455(9) Uani 1 1 d .
O2 O 0.07502(13) -0.2543(4) 0.1179(4) 0.0483(10) Uani 1 1 d .
O1W O 0.02674(12) 0.6097(4) 0.3759(3) 0.0431(9) Uani 1 1 d .
H1WA H 0.0313 0.6080 0.4627 0.052 Uiso 1 1 d R
H1WB H 0.0341 0.6799 0.3433 0.052 Uiso 1 1 d R
O3 O 0.11458(11) 0.1719(4) 0.2419(4) 0.0416(9) Uani 1 1 d .
O2W O 0.02870(12) 0.2100(4) 0.3697(3) 0.0429(9) Uani 1 1 d .
H2WA H 0.0404 0.2152 0.4586 0.052 Uiso 1 1 d R
H2WB H 0.0575 0.2056 0.3715 0.052 Uiso 1 1 d R
O3W O 0.05027(10) 0.4226(4) 0.1525(3) 0.0350(8) Uani 1 1 d .
H3WA H 0.0767 0.3672 0.1873 0.042 Uiso 1 1 d R
H3WB H 0.0575 0.5434 0.1552 0.042 Uiso 1 1 d R
C1 C 0.07751(16) -0.1170(6) 0.1909(5) 0.0377(11) Uani 1 1 d .
C2 C 0.10232(18) 0.0352(6) 0.1460(5) 0.0421(12) Uani 1 1 d .
H2A H 0.1275 -0.0144 0.1217 0.050 Uiso 1 1 calc R
H2B H 0.0854 0.0895 0.0675 0.050 Uiso 1 1 calc R
C3 C 0.14692(16) 0.1319(7) 0.3463(6) 0.0406(12) Uani 1 1 d .
C4 C 0.16581(19) -0.0374(8) 0.3643(7) 0.0535(15) Uani 1 1 d .
H4 H 0.1565 -0.1305 0.3052 0.064 Uiso 1 1 calc R
C5 C 0.1984(2) -0.0661(9) 0.4704(8) 0.0648(19) Uani 1 1 d .
H5 H 0.2110 -0.1793 0.4836 0.078 Uiso 1 1 calc R
C6 C 0.21189(19) 0.0678(10) 0.5541(8) 0.0618(17) Uani 1 1 d .
C7 C 0.19305(19) 0.2361(9) 0.5375(6) 0.0568(15) Uani 1 1 d .
H7 H 0.2025 0.3277 0.5978 0.068 Uiso 1 1 calc R
C8 C 0.16051(17) 0.2686(7) 0.4325(6) 0.0467(13) Uani 1 1 d .
C9 C 0.1402(2) 0.4528(8) 0.4136(7) 0.0617(18) Uani 1 1 d .
H9A H 0.1420 0.4986 0.3279 0.093 Uiso 1 1 calc R
H9B H 0.1546 0.5334 0.4806 0.093 Uiso 1 1 calc R
H9C H 0.1110 0.4436 0.4204 0.093 Uiso 1 1 calc R

loop_
_atom_site_aniso_label
_atom_site_aniso_U_11
_atom_site_aniso_U_22
_atom_site_aniso_U_33
_atom_site_aniso_U_23
_atom_site_aniso_U_13
_atom_site_aniso_U_12
Cl1 0.0624(12) 0.1078(18) 0.0954(15) 0.0291(13) -0.0069(10) 0.0058(11)
Mg1 0.0455(13) 0.0170(10) 0.0326(11) 0.000 0.0063(9) 0.000
O1 0.063(2) 0.0236(17) 0.052(2) -0.0048(15) 0.0190(19) -0.0059(16)
O2 0.075(3) 0.0174(17) 0.053(2) -0.0077(15) 0.0121(19) -0.0060(16)
O1W 0.072(3) 0.0209(16) 0.0352(18) -0.0019(14) 0.0074(16) -0.0108(16)
O3 0.049(2) 0.0188(16) 0.055(2) -0.0030(15) 0.0044(16) -0.0040(14)
O2W 0.064(2) 0.0248(17) 0.0366(18) 0.0042(14) 0.0018(16) 0.0096(16)
O3W 0.046(2) 0.0177(15) 0.0411(18) -0.0002(13) 0.0074(15) 0.0011(13)
C1 0.044(3) 0.023(2) 0.044(3) 0.001(2) 0.004(2) -0.003(2)
C2 0.062(3) 0.021(2) 0.044(3) -0.007(2) 0.013(2) -0.006(2)
C3 0.037(3) 0.025(2) 0.061(3) 0.003(2) 0.012(2) -0.0018(19)
C4 0.046(3) 0.033(3) 0.081(4) -0.003(3) 0.013(3) 0.005(2)
C5 0.045(4) 0.042(3) 0.108(6) 0.014(4) 0.016(4) 0.006(3)
C6 0.038(3) 0.063(4) 0.084(5) 0.016(4) 0.011(3) 0.002(3)
C7 0.054(4) 0.047(3) 0.066(4) -0.002(3) 0.005(3) -0.007(3)
C8 0.045(3) 0.027(3) 0.067(4) 0.001(2) 0.009(3) -0.005(2)
C9 0.069(4) 0.027(3) 0.080(5) -0.009(3) -0.008(3) 0.000(3)

loop_
_atom_type_symbol
_atom_type_description
_atom_type_scat_dispersion_real
_atom_type_scat_dispersion_imag
_atom_type_scat_source
C C 0.0033 0.0016 'International Tables Vol C Tables 4.2.6.8 and 6.1.1.4'
H H 0.0000 0.0000 'International Tables Vol C Tables 4.2.6.8 and 6.1.1.4'
O O 0.0106 0.0060 'International Tables Vol C Tables 4.2.6.8 and 6.1.1.4'
Mg Mg 0.0486 0.0363 'International Tables Vol C Tables 4.2.6.8 and 6.1.1.4'
Cl Cl 0.1484 0.1585 'International Tables Vol C Tables 4.2.6.8 and 6.1.1.4'

loop_
_geom_angle_atom_site_label_1
_geom_angle_atom_site_label_2
_geom_angle_atom_site_label_3
_geom_angle
_geom_angle_site_symmetry_1
_geom_angle_site_symmetry_3
O2W Mg1 O2W 86.2(2) 2 .
O2W Mg1 O1W 177.23(15) 2 .
O2W Mg1 O1W 93.30(14) . .
O2W Mg1 O1W 93.30(14) 2 2
O2W Mg1 O1W 177.23(15) . 2
O1W Mg1 O1W 87.3(2) . 2
O2W Mg1 O3W 91.23(15) 2 2
O2W Mg1 O3W 92.43(15) . 2
O1W Mg1 O3W 86.06(15) . 2
O1W Mg1 O3W 90.30(15) 2 2
O2W Mg1 O3W 92.43(15) 2 .
O2W Mg1 O3W 91.23(15) . .
O1W Mg1 O3W 90.30(15) . .
O1W Mg1 O3W 86.06(15) 2 .
O3W Mg1 O3W 175.0(2) 2 .
O2W Mg1 H1WB 166.7 2 .
O2W Mg1 H1WB 104.3 . .
O1W Mg1 H1WB 15.4 . .
O1W Mg1 H1WB 75.8 2 .
O3W Mg1 H1WB 96.3 2 .
O3W Mg1 H1WB 79.5 . .
Mg1 O1W H1WA 127.0 . .
Mg1 O1W H1WB 112.3 . .
H1WA O1W H1WB 120.5 . .
C3 O3 C2 117.2(4) . .
Mg1 O2W H2WA 128.5 . .
Mg1 O2W H2WB 111.8 . .
H2WA O2W H2WB 76.7 . .
Mg1 O3W H3WA 121.9 . .
Mg1 O3W H3WB 104.3 . .
H3WA O3W H3WB 101.7 . .
O1 C1 O2 126.6(5) . .
O1 C1 C2 120.2(4) . .
O2 C1 C2 113.3(4) . .
O3 C2 C1 114.3(4) . .
O3 C2 H2A 108.7 . .
C1 C2 H2A 108.7 . .
O3 C2 H2B 108.7 . .
C1 C2 H2B 108.7 . .
H2A C2 H2B 107.6 . .
C8 C3 O3 116.6(4) . .
C8 C3 C4 120.5(5) . .
O3 C3 C4 122.9(5) . .
C5 C4 C3 119.4(6) . .
C5 C4 H4 120.3 . .
C3 C4 H4 120.3 . .
C6 C5 C4 120.1(6) . .
C6 C5 H5 119.9 . .
C4 C5 H5 119.9 . .
C5 C6 C7 120.8(6) . .
C5 C6 Cl1 120.4(5) . .
C7 C6 Cl1 118.8(6) . .
C8 C7 C6 120.3(6) . .
C8 C7 H7 119.8 . .
C6 C7 H7 119.8 . .
C3 C8 C7 118.8(5) . .
C3 C8 C9 120.8(5) . .
C7 C8 C9 120.3(5) . .
C8 C9 H9A 109.5 . .
C8 C9 H9B 109.5 . .
H9A C9 H9B 109.5 . .
C8 C9 H9C 109.5 . .
H9A C9 H9C 109.5 . .
H9B C9 H9C 109.5 . .

loop_
_geom_bond_atom_site_label_1
_geom_bond_atom_site_label_2
_geom_bond_distance
_geom_bond_site_symmetry_2
Cl1 C6 1.728(7) .
Mg1 O2W 2.031(4) 2
Mg1 O2W 2.031(4) .
Mg1 O1W 2.041(4) .
Mg1 O1W 2.041(4) 2
Mg1 O3W 2.073(3) 2
Mg1 O3W 2.073(3) .
Mg1 H1WB 2.3869 .
O1 C1 1.216(6) .
O2 C1 1.258(6) .
O1W H1WA 0.8789 .
O1W H1WB 0.6861 .
O3 C3 1.374(6) .
O3 C2 1.415(6) .
O2W H2WA 0.9214 .
O2W H2WB 0.9266 .
O3W H3WA 0.9507 .
O3W H3WB 0.9235 .
C1 C2 1.507(7) .
C2 H2A 0.9700 .
C2 H2B 0.9700 .
C3 C8 1.361(8) .
C3 C4 1.390(7) .
C4 C5 1.374(9) .
C4 H4 0.9300 .
C5 C6 1.330(10) .
C5 H5 0.9300 .
C6 C7 1.382(9) .
C7 C8 1.371(8) .
C7 H7 0.9300 .
C8 C9 1.509(8) .
C9 H9A 0.9600 .
C9 H9B 0.9600 .
C9 H9C 0.9600 .

loop_
_geom_torsion_atom_site_label_1
_geom_torsion_atom_site_label_2
_geom_torsion_atom_site_label_3
_geom_torsion_atom_site_label_4
_geom_torsion
C3 O3 C2 C1 74.0(6)
O1 C1 C2 O3 15.4(7)
O2 C1 C2 O3 -165.1(5)
C2 O3 C3 C8 175.3(5)
C2 O3 C3 C4 -3.8(7)
C8 C3 C4 C5 0.1(9)
O3 C3 C4 C5 179.2(5)
C3 C4 C5 C6 -0.6(10)
C4 C5 C6 C7 1.1(10)
C4 C5 C6 Cl1 -178.8(5)
C5 C6 C7 C8 -1.2(10)
Cl1 C6 C7 C8 178.7(5)
O3 C3 C8 C7 -179.3(5)
C4 C3 C8 C7 -0.1(8)
O3 C3 C8 C9 0.9(8)
C4 C3 C8 C9 180.0(6)
C6 C7 C8 C3 0.7(9)
C6 C7 C8 C9 -179.5(6)
